data_2107132
loop_
_publ_author_name
'Potel, M.'
'Chevrel, R.'
'Sergent, M.'

_publ_section_title
;
 In2 Mo15 Se19. Nouvel exemple de structure a motifs Mo6 Se8 et Mo9 Ye11
;
_journal_name_full 'Acta Crystallographica B (24,1968-38,1982)'
_journal_page_first 1007
_journal_page_last 1010
_journal_volume 37
_journal_year 1981
_chemical_formula_sum 'In2 Mo15 Se19'
_chemical_name_systematic 'In2 (Mo15 Se19)'
_space_group_IT_number 167
_symmetry_space_group_name_Hall '-P 3* 2n'
_symmetry_space_group_name_H-M 'R -3 c :R'
_cell_angle_alpha 27.808
_cell_angle_beta 27.808
_cell_angle_gamma 27.808
_cell_formula_units_Z 2
_cell_length_a 20.159
_cell_length_b 20.159
_cell_length_c 20.159
_cell_volume 1574.321
_citation_journal_id_ASTM ACBCAR
_cod_data_source_file Potel_ACBCAR_1981_1408.cif
_cod_data_source_block In2Mo15Se19
_cod_original_sg_symbol_Hall '-R 3 2"c (-y+z,x+z,-x+y+z)'
_cod_database_code 2107132

loop_
_symmetry_equiv_pos_as_xyz
x,y,z
z,x,y
y,z,x
-y+1/2,-x+1/2,-z+1/2
-z+1/2,-y+1/2,-x+1/2
-x+1/2,-z+1/2,-y+1/2
-x,-y,-z
-z,-x,-y
-y,-z,-x
y-1/2,x-1/2,z-1/2
z-1/2,y-1/2,x-1/2
x-1/2,z-1/2,y-1/2

loop_
_atom_site_label
_atom_site_type_symbol
_atom_site_fract_x
_atom_site_fract_y
_atom_site_fract_z
_atom_site_occupancy
_atom_site_U_iso_or_equiv
Se5 Se-2 0.17609 0.17609 0.17609 1 0.0
Mo2 Mo+2 0.2225 0.04574 0.36373 1 0.0
Mo1 Mo+2 0.49988 0.68888 0.37056 1 0.0
Mo3 Mo+2 0.40973 0.09027 0.25 1 0.0
Se2 Se-2 0.53807 0.92007 0.18467 1 0.0
Se3 Se-2 0.05981 0.44019 0.75 1 0.0
Se4 Se-2 0.44543 0.44543 0.44543 1 0.0
Se1 Se-2 0.18982 0.8034 0.55668 1 0.0
In1 In+3 0.11425 0.11425 0.11425 1 0.0
